data_4003253
loop_
_publ_author_name
'Santoro, Mario'
'Scelta, Demetrio'
'Dziubek, Kamil'
'Ceppatelli, Matteo'
'Gorelli, Federico A.'
'Bini, Roberto'
'Garbarino, Gaston'
'Thibaud, Jean-Marc'
'Di Renzo, Francesco'
'Cambon, Olivier'
'Hermet, Patrick'
'Rouquette, Jerome'
'van der Lee, Arie'
'Haines, Julien'

_publ_section_title
;
 Synthesis of 1D Polymer/Zeolite Nanocomposites under High Pressure
;
_journal_issue 11
_journal_name_full 'Chemistry of Materials'
_journal_page_first 4065
_journal_paper_doi 10.1021/acs.chemmater.6b01639
_journal_volume 28
_journal_year 2016
_chemical_formula_moiety 'O24 Si12, 0.15(C8 O8)'
_chemical_formula_sum 'C1.2 O25.2 Si12'
_chemical_formula_weight 754.80
_chemical_name_common 'polycarbon monoxide/TON'
_space_group_IT_number 36
_space_group_name_Hall 'C 2c -2'
_space_group_name_H-M_alt 'C m c 21'
_symmetry_cell_setting orthorhombic
_symmetry_space_group_name_Hall 'C 2c -2'
_symmetry_space_group_name_H-M 'C m c 21'
_cell_angle_alpha 90.00000
_cell_angle_beta 90.00000
_cell_angle_gamma 90.00000
_cell_formula_units_Z 2
_cell_length_a 13.8867(4)
_cell_length_b 17.4429(9)
_cell_length_c 5.04748(19)
_cell_measurement_reflns_used 348
_cell_measurement_temperature 293
_cell_measurement_theta_max 23.01
_cell_measurement_theta_min 2.05
_cell_volume 1222.62(9)
_computing_structure_refinement FULLPROF
_diffrn_ambient_temperature 293
_diffrn_detector_type 'MAR555 flat panel detector'
_diffrn_measurement_device_type ID09A
_diffrn_radiation_type synchrotron
_diffrn_radiation_wavelength 0.415352
_diffrn_source 'ESRF synchrotron'
_pd_instr_location ' ?'
_pd_meas_2theta_range_inc 0.006341
_pd_meas_2theta_range_max 35.18037
_pd_meas_2theta_range_min 0.01585
_pd_meas_number_of_points 5548
_pd_prep_pressure 7000000
_pd_proc_2theta_range_inc 0.006341
_pd_proc_2theta_range_max 35.1804
_pd_proc_2theta_range_min 0.0158
_pd_proc_info_excluded_regions 2
_pd_proc_ls_pref_orient_corr ' ?'
_pd_proc_ls_prof_R_factor 0.3270
_pd_proc_ls_prof_wR_expected 1.9019
_pd_proc_ls_prof_wR_factor 0.4843
_pd_proc_wavelength 0.415352
_pd_spec_mounting ' ?'
_pd_spec_mount_mode transmission
_refine_ls_goodness_of_fit_all 0.25
_refine_ls_number_parameters 67
_refine_ls_number_reflns 1440
_refine_ls_number_restraints 54
_refine_ls_R_I_factor 3.0518
_cod_data_source_file cm6b01639_si_003.cif
_cod_data_source_block polycarbon_monoxide_TON
_cod_depositor_comments
;
The following automatic conversions were performed:

data item '_symmetry_cell_setting' value 'Orthorhombic' was changed
to 'orthorhombic' in accordance with the
/home/saulius/struct/COD-crude-data/automatic-downloads/DataCite-retrospective/ACS/depositions/lib/dictionaries/cif_core.dic
dictionary named 'cif_core.dic' version 2.4.2 last updated on
2011-04-26.

Automatic conversion script
Id: cif_fix_values 6909 2019-04-08 15:41:33Z antanas 
;
_cod_original_cell_volume 1222.63(8)
_cod_original_formula_sum 'C1.20 O25.20 Si12'
_cod_database_code 4003253
_pd_proc_ls_prof_cr_factor 9.0722
_pd_proc_ls_prof_cwr_factor 5.7424
_pd_proc_ls_prof_cwr_expected 22.5505
_pd_proc_ls_prof_chi2 0.0648
_pd_proc_ls_prof_echi2 0.0648

loop_
_symmetry_equiv_pos_as_xyz
x,y,z
-x,y,z
x,-y,z+1/2
-x,-y,z+1/2
x+1/2,y+1/2,z
-x+1/2,y+1/2,z
x+1/2,-y+1/2,z+1/2
-x+1/2,-y+1/2,z+1/2

loop_
_atom_site_label
_atom_site_fract_x
_atom_site_fract_y
_atom_site_fract_z
_atom_site_U_iso_or_equiv
_atom_site_occupancy
_atom_site_adp_type
_atom_site_type_symbol
O1 0.0924(15) 0.4280(19) 0.710(12) 0.034(5) 1.00000 Uiso O
O2 0.0918(14) 0.218(2) 0.217(12) 0.034(5) 1.00000 Uiso O
O3 0.272(2) 0.3807(14) 0.696(15) 0.034(5) 1.00000 Uiso O
O4 0.222(2) 0.485(2) 0.023(7) 0.034(5) 1.00000 Uiso O
O5 0.267(3) 0.2650(20) 0.374(6) 0.034(5) 1.00000 Uiso O
O6 0.00000 0.302(2) 0.561(7) 0.034(5) 1.00000 Uiso O
O7 0.00000 0.3444(19) 0.066(6) 0.034(5) 1.00000 Uiso O
Si1 0.2955(12) 0.0484(11) 0.230(5) 0.033(3) 1.00000 Uiso Si
Si2 0.2055(11) 0.2103(11) 0.178(5) 0.033(3) 1.00000 Uiso Si
Si3 0.00000 0.2714(13) 0.25000 0.033(3) 1.00000 Uiso Si
Si4 0.00000 0.3762(13) 0.760(5) 0.033(3) 1.00000 Uiso Si
C1 0.50000 0.499(6) 0.06(4) 0.10(7) 0.301(15) Uiso C
O8 0.50000 0.4290(19) 0.31(4) 0.10(7) 0.301(15) Uiso O
C2 0.50000 0.499(6) 0.31(4) 0.10(7) 0.301(15) Uiso C
O9 0.50000 0.4290(19) 0.06(4) 0.10(7) 0.301(15) Uiso O

loop_
_atom_type_symbol
_atom_type_scat_Cromer_Mann_a1
_atom_type_scat_Cromer_Mann_b1
_atom_type_scat_Cromer_Mann_a2
_atom_type_scat_Cromer_Mann_b2
_atom_type_scat_Cromer_Mann_a3
_atom_type_scat_Cromer_Mann_b3
_atom_type_scat_Cromer_Mann_a4
_atom_type_scat_Cromer_Mann_b4
_atom_type_scat_Cromer_Mann_c
_atom_type_scat_dispersion_real
_atom_type_scat_dispersion_imag
_atom_type_scat_source
o 3.04850 13.27710 2.28680 5.70110 1.54630 0.32390 0.86700 32.90890 0.25080 0.00300 0.00400 International_Tables_for_Crystallography_Vol.C(1991)_Tables_6.1.1.4_and_6.1.1.5
si 6.29150 2.43860 3.03530 32.33370 1.98910 0.67850 1.54100 81.69370 1.14070 0.04200 0.04300 International_Tables_for_Crystallography_Vol.C(1991)_Tables_6.1.1.4_and_6.1.1.5
c 2.31000 20.84390 1.02000 10.20750 1.58860 0.56870 0.86500 51.65120 0.21560 0.00000 0.00100 International_Tables_for_Crystallography_Vol.C(1991)_Tables_6.1.1.4_and_6.1.1.5

loop_
_geom_angle_atom_site_label_1
_geom_angle_atom_site_label_2
_geom_angle_atom_site_label_3
_geom_angle
_geom_angle_site_symmetry_1
_geom_angle_site_symmetry_3
O1 O1 O3 161.6(18) 2_555 1_555
O1 O1 O4 134(2) 2_555 1_556
O1 O1 O4 135(2) 2_555 3_565
O1 O1 O6 61.1(16) 2_555 1_555
O1 O1 O7 61.0(18) 2_555 1_556
O1 O1 Si1 164.8(19) 2_555 8_555
O3 O1 O4 58.5(19) 1_555 1_556
O3 O1 O4 60.3(17) 1_555 3_565
O3 O1 O6 101.0(17) 1_555 1_555
O3 O1 O7 108(2) 1_555 1_556
O3 O1 Si4 126.3(20) 1_555 1_555
O4 O1 O4 60.3(19) 1_556 3_565
O4 O1 O6 146(2) 1_556 1_555
O4 O1 O7 98(2) 1_556 1_556
O4 O1 Si4 133(2) 1_556 1_555
O4 O1 O6 137(2) 3_565 1_555
O4 O1 O7 158(2) 3_565 1_556
O4 O1 Si4 166(3) 3_565 1_555
O6 O1 O7 60.1(18) 1_555 1_556
O6 O1 Si1 134(2) 1_555 8_555
O7 O1 Si1 124(2) 1_556 8_555
Si1 O1 Si4 156(2) 8_555 1_555
O2 O2 O3 137.6(18) 2_555 8_554
O2 O2 O5 155(2) 2_555 1_555
O2 O2 O5 138(2) 2_555 8_554
O2 O2 O6 60.7(18) 2_555 1_555
O2 O2 O7 61.3(15) 2_555 1_555
O2 O2 Si2 171.4(18) 2_555 1_555
O3 O2 O5 63.2(17) 8_554 1_555
O3 O2 O5 60(2) 8_554 8_554
O3 O2 O6 140(2) 8_554 1_555
O3 O2 O7 154(2) 8_554 1_555
O3 O2 Si3 173(2) 8_554 1_555
O5 O2 O5 59.0(19) 1_555 8_554
O5 O2 O6 94(2) 1_555 1_555
O5 O2 O7 105(2) 1_555 1_555
O5 O2 Si3 121(3) 1_555 1_555
O5 O2 O6 138(3) 8_554 1_555
O5 O2 O7 94(2) 8_554 1_555
O5 O2 Si3 127(3) 8_554 1_555
O6 O2 O7 59.3(19) 1_555 1_555
O6 O2 Si2 128(2) 1_555 1_555
O7 O2 Si2 120.6(19) 1_555 1_555
Si2 O2 Si3 148.9(19) 1_555 1_555
O1 O3 O2 155.7(19) 1_555 8_555
O1 O3 O4 60.0(20) 1_555 1_556
O1 O3 O4 58.1(16) 1_555 3_565
O1 O3 O5 104(2) 1_555 1_555
O1 O3 O5 95.4(20) 1_555 8_555
O1 O3 Si2 119(2) 1_555 8_555
O2 O3 O4 131(3) 8_555 1_556
O2 O3 O4 145(2) 8_555 3_565
O2 O3 O5 61(2) 8_555 1_555
O2 O3 O5 60.7(17) 8_555 8_555
O2 O3 Si1 166(2) 8_555 8_555
O4 O3 O4 60(2) 1_556 3_565
O4 O3 O5 162(3) 1_556 1_555
O4 O3 O5 113(2) 1_556 8_555
O4 O3 Si2 142(3) 1_556 8_555
O4 O3 O5 119(3) 3_565 1_555
O4 O3 O5 153(3) 3_565 8_555
O4 O3 Si2 157(3) 3_565 8_555
O5 O3 O5 58.7(19) 1_555 8_555
O5 O3 Si1 132(3) 1_555 8_555
O5 O3 Si1 125(3) 8_555 8_555
Si1 O3 Si2 154(2) 8_555 8_555
O1 O4 O1 88(3) 1_554 3_564
O1 O4 O3 61.4(20) 1_554 1_554
O1 O4 O3 137(3) 1_554 3_564
O1 O4 O4 58.8(19) 1_554 3_564
O1 O4 O4 132(3) 1_554 3_565
O1 O4 Si1 125(3) 1_554 6_555
O1 O4 O3 149(3) 3_564 1_554
O1 O4 O3 61.6(17) 3_564 3_564
O1 O4 O4 104(3) 3_564 3_564
O1 O4 O4 60.9(19) 3_564 3_565
O1 O4 Si1 117(3) 3_564 8_554
O3 O4 O3 142(3) 1_554 3_564
O3 O4 O4 61(2) 1_554 3_564
O3 O4 O4 141(4) 1_554 3_565
O3 O4 Si1 173(4) 1_554 6_555
O3 O4 O4 98(3) 3_564 3_564
O3 O4 O4 59(2) 3_564 3_565
O3 O4 Si1 133(3) 3_564 8_554
O4 O4 O4 157(3) 3_564 3_565
O4 O4 Si1 121(3) 3_564 6_555
O4 O4 Si1 167(3) 3_565 8_554
Si1 O4 Si1 149(3) 6_555 8_554
O2 O5 O2 155(3) 1_555 8_555
O2 O5 O3 117(3) 1_555 1_555
O2 O5 O3 56.2(16) 1_555 8_554
O2 O5 O5 59.5(19) 1_555 8_554
O2 O5 O5 93(2) 1_555 8_555
O2 O5 Si2 125(3) 1_555 8_555
O2 O5 O3 59(2) 8_555 1_555
O2 O5 O3 118(3) 8_555 8_554
O2 O5 O5 142(3) 8_555 8_554
O2 O5 O5 61.5(19) 8_555 8_555
O2 O5 Si2 149(3) 8_555 1_555
O3 O5 O3 158(3) 1_555 8_554
O3 O5 O5 140(3) 1_555 8_554
O3 O5 O5 63.7(20) 1_555 8_555
O3 O5 Si2 149(4) 1_555 1_555
O3 O5 O5 57.7(19) 8_554 8_554
O3 O5 O5 95(3) 8_554 8_555
O3 O5 Si2 127(3) 8_554 8_555
O5 O5 O5 149(2) 8_554 8_555
O5 O5 Si2 175(3) 8_554 8_555
O5 O5 Si2 112(3) 8_555 1_555
Si2 O5 Si2 148(3) 1_555 8_555
O1 O6 O1 57.8(15) 1_555 2_555
O1 O6 O2 115(3) 1_555 1_555
O1 O6 O2 153(3) 1_555 2_555
O1 O6 O7 92(2) 1_555 1_555
O1 O6 O7 59.8(18) 1_555 1_556
O1 O6 Si3 122(3) 1_555 1_555
O1 O6 O2 153(3) 2_555 1_555
O1 O6 O2 115(3) 2_555 2_555
O1 O6 O7 92(2) 2_555 1_555
O1 O6 O7 59.8(18) 2_555 1_556
O1 O6 Si3 122(3) 2_555 1_555
O2 O6 O2 58.6(18) 1_555 2_555
O2 O6 O7 61.4(19) 1_555 1_555
O2 O6 O7 143(3) 1_555 1_556
O2 O6 Si4 149(3) 1_555 1_555
O2 O6 O7 61.4(19) 2_555 1_555
O2 O6 O7 143(3) 2_555 1_556
O2 O6 Si4 149(3) 2_555 1_555
O7 O6 O7 147(2) 1_555 1_556
O7 O6 Si4 111(3) 1_555 1_555
O7 O6 Si3 177(2) 1_556 1_555
Si3 O6 Si4 147(3) 1_555 1_555
O1 O7 O1 58.0(18) 1_554 2_554
O1 O7 O2 115(3) 1_554 1_555
O1 O7 O2 152(3) 1_554 2_555
O1 O7 O6 60.1(18) 1_554 1_554
O1 O7 O6 144(3) 1_554 1_555
O1 O7 Si3 148(3) 1_554 1_555
O1 O7 O2 152(3) 2_554 1_555
O1 O7 O2 115(3) 2_554 2_555
O1 O7 O6 60.1(18) 2_554 1_554
O1 O7 O6 144(3) 2_554 1_555
O1 O7 Si3 148(3) 2_554 1_555
O2 O7 O2 57.3(15) 1_555 2_555
O2 O7 O6 93(2) 1_555 1_554
O2 O7 O6 59.3(18) 1_555 1_555
O2 O7 Si4 123(3) 1_555 1_554
O2 O7 O6 93(2) 2_555 1_554
O2 O7 O6 59.3(18) 2_555 1_555
O2 O7 Si4 123(3) 2_555 1_554
O6 O7 O6 147(3) 1_554 1_555
O6 O7 Si3 110(2) 1_554 1_555
O6 O7 Si4 177(3) 1_555 1_554
Si3 O7 Si4 146(3) 1_555 1_554
O1 Si1 O3 112(3) 8_554 8_554
O1 Si1 O4 107(3) 8_554 6_545
O1 Si1 O4 107(4) 8_554 8_555
O3 Si1 O4 114(4) 8_554 6_545
O3 Si1 O4 107(4) 8_554 8_555
O4 Si1 O4 110(4) 6_545 8_555
O2 Si2 O3 105(3) 1_555 8_554
O2 Si2 O5 113(3) 1_555 1_555
O2 Si2 O5 109(4) 1_555 8_554
O3 Si2 O5 116(3) 8_554 1_555
O3 Si2 O5 105(4) 8_554 8_554
O5 Si2 O5 107(3) 1_555 8_554
O2 Si3 O2 107(2) 1_555 2_555
O2 Si3 O6 107(4) 1_555 1_555
O2 Si3 O7 114(3) 1_555 1_555
O2 Si3 O6 107(4) 2_555 1_555
O2 Si3 O7 114(3) 2_555 1_555
O6 Si3 O7 107(3) 1_555 1_555
O1 Si4 O1 108(2) 1_555 2_555
O1 Si4 O6 111(3) 1_555 1_555
O1 Si4 O7 110(4) 1_555 1_556
O1 Si4 O6 111(3) 2_555 1_555
O1 Si4 O7 110(4) 2_555 1_556
O6 Si4 O7 108(3) 1_555 1_556
C1 C1 C1 178(16) 3_564 3_565
C1 C1 O8 137(17) 3_564 1_555
C1 C1 C2 179(24) 3_564 1_555
C1 C1 O9 91(16) 3_564 1_555
C1 C1 O9 153(14) 3_564 3_565
C1 C1 O8 134(17) 3_565 3_564
C1 C1 C2 178(24) 3_565 3_564
C1 C1 O9 91(16) 3_565 1_555
C1 C1 O9 153(14) 3_565 3_564
O8 C1 O8 179(17) 1_555 3_564
O8 C1 C2 138(24) 1_555 3_564
O8 C1 O9 46(13) 1_555 1_555
O8 C1 O9 162(15) 1_555 3_564
O8 C1 O9 71(10) 1_555 3_565
O8 C1 C2 135(24) 3_564 1_555
O8 C1 O9 135(13) 3_564 1_555
O8 C1 O9 109(15) 3_564 3_565
C2 C1 C2 178(32) 1_555 3_564
C2 C1 O9 90(20) 1_555 1_555
C2 C1 O9 154(22) 1_555 3_564
C2 C1 O9 92(20) 3_564 1_555
C2 C1 O9 152(22) 3_564 3_565
O9 C1 O9 116(14) 1_555 3_564
O9 C1 O9 116(14) 1_555 3_565
O9 C1 O9 127(13) 3_564 3_565
C1 O8 C1 91(17) 1_555 3_565
C1 O8 C2 46(13) 1_555 1_555
C1 O8 C2 109(15) 1_555 3_565
C1 O8 O9 73(12) 1_555 3_565
C1 O8 C2 45(13) 3_565 1_555
C1 O8 C2 109(15) 3_565 3_564
C1 O8 O9 135(24) 3_565 1_555
C2 O8 C2 64(14) 1_555 3_564
C2 O8 C2 64(14) 1_555 3_565
C2 O8 O9 90(20) 1_555 1_555
C2 O8 C2 127(13) 3_564 3_565
C2 O8 O9 91(10) 3_564 3_565
C2 O8 O9 154(22) 3_565 1_555
O9 O8 O9 117(18) 1_555 3_565
C1 C2 C1 178(32) 1_555 3_565
C1 C2 O8 90(20) 1_555 1_555
C1 C2 O8 154(22) 1_555 3_565
C1 C2 C2 179(24) 1_555 3_565
C1 C2 O9 135(24) 1_555 3_565
C1 C2 O8 92(20) 3_565 1_555
C1 C2 O8 152(22) 3_565 3_564
C1 C2 C2 178(24) 3_565 3_564
C1 C2 O9 138(24) 3_565 1_555
O8 C2 O8 116(14) 1_555 3_564
O8 C2 O8 116(14) 1_555 3_565
O8 C2 C2 91(16) 1_555 3_564
O8 C2 C2 91(16) 1_555 3_565
O8 C2 O9 46(13) 1_555 1_555
O8 C2 O9 135(13) 1_555 3_565
O8 C2 O8 127(13) 3_564 3_565
O8 C2 C2 153(14) 3_564 3_565
O8 C2 O9 71(10) 3_564 1_555
O8 C2 O9 109(15) 3_564 3_565
O8 C2 C2 153(14) 3_565 3_564
O8 C2 O9 162(15) 3_565 1_555
C2 C2 C2 178(16) 3_564 3_565
C2 C2 O9 134(17) 3_564 3_565
C2 C2 O9 137(17) 3_565 1_555
O9 C2 O9 179(17) 1_555 3_565
C1 O9 C1 64(14) 1_555 3_564
C1 O9 C1 64(14) 1_555 3_565
C1 O9 O8 90(20) 1_555 1_555
C1 O9 C2 46(13) 1_555 1_555
C1 O9 C2 45(13) 1_555 3_564
C1 O9 C1 127(13) 3_564 3_565
C1 O9 O8 154(22) 3_564 1_555
C1 O9 C2 109(15) 3_564 1_555
C1 O9 O8 91(10) 3_565 3_564
C1 O9 C2 109(15) 3_565 3_564
O8 O9 O8 117(18) 1_555 3_564
O8 O9 C2 135(24) 1_555 3_564
O8 O9 C2 73(12) 3_564 1_555
C2 O9 C2 91(17) 1_555 3_564

loop_
_geom_bond_atom_site_label_1
_geom_bond_atom_site_label_2
_geom_bond_distance
_geom_bond_site_symmetry_2
O1 O1 2.57(3) 2_555
O1 O3 2.63(4) 1_555
O1 O4 2.59(5) 1_556
O1 O4 2.54(5) 3_565
O1 O6 2.65(5) 1_555
O1 O7 2.65(5) 1_556
O1 Si1 1.61(3) 8_555
O1 Si4 1.59(3) 1_555
O2 O2 2.55(3) 2_555
O2 O3 2.56(4) 8_554
O2 O5 2.69(5) 1_555
O2 O5 2.63(6) 8_554
O2 O6 2.61(6) 1_555
O2 O7 2.66(5) 1_555
O2 Si2 1.60(3) 1_555
O2 Si3 1.59(3) 1_555
O3 O1 2.63(4) 1_555
O3 O2 2.56(4) 8_555
O3 O4 2.55(6) 1_556
O3 O4 2.59(5) 3_565
O3 O5 2.59(6) 1_555
O3 O5 2.75(5) 8_555
O3 Si1 1.56(3) 8_555
O3 Si2 1.62(3) 8_555
O4 O1 2.59(5) 1_554
O4 O1 2.54(5) 3_564
O4 O3 2.55(6) 1_554
O4 O3 2.59(5) 3_564
O4 O4 2.58(5) 3_564
O4 O4 2.58(5) 3_565
O4 Si1 1.54(4) 6_555
O4 Si1 1.61(4) 8_554
O5 O2 2.69(5) 1_555
O5 O2 2.63(6) 8_555
O5 O3 2.59(6) 1_555
O5 O3 2.75(5) 8_554
O5 O5 2.62(4) 8_554
O5 O5 2.62(4) 8_555
O5 Si2 1.62(4) 1_555
O5 Si2 1.64(4) 8_555
O6 O1 2.65(5) 1_555
O6 O1 2.65(5) 2_555
O6 O2 2.61(6) 1_555
O6 O2 2.61(6) 2_555
O6 O7 2.61(5) 1_555
O6 O7 2.65(5) 1_556
O6 Si3 1.66(4) 1_555
O6 Si4 1.64(4) 1_555
O7 O1 2.65(5) 1_554
O7 O1 2.65(5) 2_554
O7 O2 2.66(5) 1_555
O7 O2 2.66(5) 2_555
O7 O6 2.65(5) 1_554
O7 O6 2.61(5) 1_555
O7 Si3 1.58(4) 1_555
O7 Si4 1.64(4) 1_554
Si1 O1 1.61(3) 8_554
Si1 O3 1.56(3) 8_554
Si1 O4 1.54(4) 6_545
Si1 O4 1.61(4) 8_555
Si2 O2 1.60(3) 1_555
Si2 O3 1.62(3) 8_554
Si2 O5 1.62(4) 1_555
Si2 O5 1.64(4) 8_554
Si3 O2 1.59(3) 1_555
Si3 O2 1.59(3) 2_555
Si3 O6 1.66(4) 1_555
Si3 O7 1.58(4) 1_555
Si4 O1 1.59(3) 1_555
Si4 O1 1.59(3) 2_555
Si4 O6 1.64(4) 1_555
Si4 O7 1.64(4) 1_556
C1 C1 2.5(3) 3_564
C1 C1 2.5(3) 3_565
C1 O8 1.8(2) 1_555
C1 O8 1.8(2) 3_564
C1 C2 1.3(3) 1_555
C1 C2 1.3(3) 3_564
C1 O9 1.22(11) 1_555
C1 O9 2.8(3) 3_564
C1 O9 2.8(3) 3_565
O8 C1 1.8(2) 1_555
O8 C1 1.8(2) 3_565
O8 C2 1.22(11) 1_555
O8 C2 2.8(3) 3_564
O8 C2 2.8(3) 3_565
O8 O9 1.3(3) 1_555
O8 O9 2.78(14) 3_565
C2 C1 1.3(3) 1_555
C2 C1 1.3(3) 3_565
C2 O8 1.22(11) 1_555
C2 O8 2.8(3) 3_564
C2 O8 2.8(3) 3_565
C2 C2 2.5(3) 3_564
C2 C2 2.5(3) 3_565
C2 O9 1.8(2) 1_555
C2 O9 1.8(2) 3_565
O9 C1 1.22(11) 1_555
O9 C1 2.8(3) 3_564
O9 C1 2.8(3) 3_565
O9 O8 1.3(3) 1_555
O9 O8 2.78(14) 3_564
O9 C2 1.8(2) 1_555
O9 C2 1.8(2) 3_564
